data_1566361
loop_
_publ_author_name
'Richard, D'
'Rendtorff, N M'

_publ_section_title
;
 Kaolin group minerals under pressure: The study of their structural and
 electronic properties by DFT methods
;
_journal_name_full
;
Applied Clay Science
;
_journal_page_first 106444
_journal_page_last 106444
_journal_paper_doi 10.1016/j.clay.2022.106444
_journal_volume 219
_journal_year 2022
_chemical_formula_sum 'Al2 H4 O9 Si2'
_chemical_name_systematic HP-dickite
_space_group_IT_number 1
_space_group_name_Hall 'P 1'
_space_group_name_H-M_alt 'P 1'
_cell_angle_alpha 90.000984
_cell_angle_beta 89.080009
_cell_angle_gamma 89.999710
_cell_formula_units_Z 4
_cell_length_a 5.185121
_cell_length_b 8.939635
_cell_length_c 14.188437
_cell_volume 657.593
_cod_data_source_file HP-dickite-PBE.cif
_cod_data_source_block 0000000
_cod_original_cell_volume 657.593050
_cod_database_code 1566361

loop_
_space_group_symop_id
_space_group_symop_operation_xyz
1 x,y,z

loop_
_atom_site_label
_atom_site_occupancy
_atom_site_fract_x
_atom_site_fract_y
_atom_site_fract_z
_atom_site_U_iso_or_equiv
Al1 1.0 0.880696 0.341049 0.234652 0
Al2 1.0 0.880702 0.658954 0.734652 0
Al3 1.0 0.380651 0.841040 0.234663 0
Al4 1.0 0.380641 0.158969 0.734661 0
Al5 1.0 0.387902 0.504485 0.233934 0
Al6 1.0 0.387883 0.495510 0.733928 0
Al7 1.0 0.887862 0.004497 0.233950 0
Al8 1.0 0.887817 0.995496 0.733952 0
Si1 1.0 0.052446 0.491484 0.040150 0
Si2 1.0 0.052437 0.508514 0.540147 0
Si3 1.0 0.552432 0.991485 0.040150 0
Si4 1.0 0.552435 0.008516 0.540151 0
Si5 1.0 0.039674 0.162368 0.039614 0
Si6 1.0 0.039678 0.837637 0.539613 0
Si7 1.0 0.539703 0.662369 0.039611 0
Si8 1.0 0.539699 0.337628 0.539613 0
O1 1.0 1.009302 0.328029 0.990180 0
O2 1.0 1.009297 0.671972 0.490177 0
O3 1.0 0.509261 0.828027 0.990169 0
O4 1.0 0.509256 0.171967 0.490173 0
O5 1.0 0.317958 0.558200 0.991603 0
O6 1.0 0.317949 0.441799 0.491608 0
O7 1.0 0.817924 0.058202 0.991592 0
O8 1.0 0.817933 0.941796 0.491591 0
O9 1.0 0.824973 0.604393 1.008060 0
O10 1.0 0.824967 0.395616 0.508057 0
O11 1.0 0.324934 0.104355 1.008059 0
O12 1.0 0.324928 0.895637 0.508057 0
O13 1.0 0.076778 0.478747 0.153745 0
O14 1.0 0.076775 0.521258 0.653738 0
O15 1.0 0.576775 0.978734 0.153746 0
O16 1.0 0.576765 0.021261 0.653743 0
O17 1.0 0.002399 0.170927 0.153519 0
O18 1.0 0.002389 0.829074 0.653517 0
O19 1.0 0.502436 0.670937 0.153517 0
O20 1.0 0.502440 0.329060 0.653512 0
O21 1.0 0.575390 0.360097 0.158506 0
O22 1.0 0.575385 0.639914 0.658499 0
O23 1.0 0.075406 0.860132 0.158513 0
O24 1.0 0.075390 0.139868 0.658505 0
O25 1.0 0.194728 0.358609 0.299900 0
O26 1.0 0.194733 0.641395 0.799897 0
O27 1.0 0.694658 0.858598 0.299893 0
O28 1.0 0.694635 0.141410 0.799895 0
O29 1.0 0.196793 0.989616 0.301783 0
O30 1.0 0.196791 0.010382 0.801777 0
O31 1.0 0.696940 0.489734 0.301729 0
O32 1.0 0.696980 0.510233 0.801703 0
O33 1.0 0.256948 0.672254 0.299612 0
O34 1.0 0.256900 0.327758 0.799602 0
O35 1.0 0.756992 0.172283 0.299627 0
O36 1.0 0.756997 0.827715 0.799626 0
H1 1.0 0.483573 0.265414 0.153490 0
H2 1.0 0.483578 0.734600 0.653490 0
H3 1.0 0.983547 0.765474 0.153445 0
H4 1.0 0.983541 0.234521 0.653437 0
H5 1.0 0.206637 0.358118 0.368360 0
H6 1.0 0.206628 0.641869 0.868363 0
H7 1.0 0.706598 0.858029 0.368351 0
H8 1.0 0.706599 0.141991 0.868353 0
H9 1.0 0.280507 0.082074 0.320566 0
H10 1.0 0.280487 0.917949 0.820569 0
H11 1.0 0.780831 0.582272 0.320232 0
H12 1.0 0.780897 0.417682 0.820165 0
H13 1.0 0.202243 0.673142 0.365577 0
H14 1.0 0.202259 0.326871 0.865576 0
H15 1.0 0.702157 0.173182 0.365570 0
H16 1.0 0.702151 0.826819 0.865586 0
